data_7030266
loop_
_publ_author_name
'Weber, Lothar'
'Kuhtz, Henry'
'B\"ohling, Lena'
'Brockhinke, Andreas'
'Chrostowska, Anna'
'Dargelos, Alain'
'Mazi\`ere, Audrey'
'Stammler, Hans-Georg'
'Neumann, Beate'

_publ_section_title
;
 Syntheses of rod-shaped fluorescent 1,3,2-benzodiazaboroles with
 phosphonium, and phosphane chalcogenide acceptor functions.
;
_journal_issue 34
_journal_name_full 'Dalton transactions (Cambridge, England : 2003)'
_journal_page_first 10440
_journal_page_last 10452
_journal_paper_doi 10.1039/c2dt30666b
_journal_volume 41
_journal_year 2012
_chemical_formula_moiety 'C27 H29 B N2 P S, C H3 O4 S'
_chemical_formula_sum 'C28 H32 B N2 O4 P S2'
_chemical_formula_weight 566.46
_chemical_name_systematic ?
_space_group_IT_number 14
_symmetry_cell_setting monoclinic
_symmetry_space_group_name_Hall '-P 2ybc'
_symmetry_space_group_name_H-M 'P 1 21/c 1'
_atom_sites_solution_hydrogens geom
_atom_sites_solution_primary direct
_atom_sites_solution_secondary difmap
_audit_creation_method SHELXL-97
_cell_angle_alpha 90.00
_cell_angle_beta 109.0221(9)
_cell_angle_gamma 90.00
_cell_formula_units_Z 4
_cell_length_a 18.9789(4)
_cell_length_b 8.33800(10)
_cell_length_c 18.3001(3)
_cell_measurement_reflns_used 52878
_cell_measurement_temperature 100(2)
_cell_measurement_theta_max 30.034
_cell_measurement_theta_min 2.910
_cell_volume 2737.78(8)
_computing_cell_refinement 'HKL Scalepack (Otwinowski & Minor 1997)'
_computing_data_collection 'Collect, Bruker AXS, 2004'
_computing_data_reduction 'Denzo and Scalepack (Otwinowski & Minor, 1997)'
_computing_molecular_graphics 'SHELXTL-PLUS (1990)'
_computing_publication_material 'SHELXL-97 (Sheldrick, 1997)'
_computing_structure_refinement 'SHELXL-97 (Sheldrick, 1997)'
_computing_structure_solution 'SHELXS-97 (Sheldrick, 1990)'
_diffrn_ambient_temperature 100(2)
_diffrn_measured_fraction_theta_full 0.998
_diffrn_measured_fraction_theta_max 0.998
_diffrn_measurement_device_type KappaCCD
_diffrn_measurement_method CCD
_diffrn_radiation_monochromator graphite
_diffrn_radiation_source 'fine-focus sealed tube'
_diffrn_radiation_type MoK\a
_diffrn_radiation_wavelength 0.71073
_diffrn_reflns_av_R_equivalents 0.049
_diffrn_reflns_av_sigmaI/netI 0.0392
_diffrn_reflns_limit_h_max 26
_diffrn_reflns_limit_h_min -26
_diffrn_reflns_limit_k_max 11
_diffrn_reflns_limit_k_min -11
_diffrn_reflns_limit_l_max 25
_diffrn_reflns_limit_l_min -25
_diffrn_reflns_number 54160
_diffrn_reflns_theta_full 30.00
_diffrn_reflns_theta_max 30.00
_diffrn_reflns_theta_min 2.93
_exptl_absorpt_coefficient_mu 0.291
_exptl_absorpt_correction_T_max 0.9771
_exptl_absorpt_correction_T_min 0.9178
_exptl_absorpt_correction_type multi-scan
_exptl_absorpt_process_details 'Denzo and Scalepack (Otwinowski & Minor, 1997)'
_exptl_crystal_colour Colourless
_exptl_crystal_density_diffrn 1.374
_exptl_crystal_density_method 'not measured'
_exptl_crystal_description fragment
_exptl_crystal_F_000 1192
_exptl_crystal_size_max 0.30
_exptl_crystal_size_mid 0.26
_exptl_crystal_size_min 0.08
_refine_diff_density_max 0.398
_refine_diff_density_min -0.573
_refine_diff_density_rms 0.057
_refine_ls_extinction_method none
_refine_ls_goodness_of_fit_ref 1.043
_refine_ls_hydrogen_treatment constr
_refine_ls_matrix_type full
_refine_ls_number_parameters 359
_refine_ls_number_reflns 7975
_refine_ls_number_restraints 0
_refine_ls_restrained_S_all 1.043
_refine_ls_R_factor_all 0.0523
_refine_ls_R_factor_gt 0.0361
_refine_ls_shift/su_max 0.001
_refine_ls_shift/su_mean 0.000
_refine_ls_structure_factor_coef Fsqd
_refine_ls_weighting_details 'calc w=1/[\s^2^(Fo^2^)+(0.0426P)^2^+0.8944P] where P=(Fo^2^+2Fc^2^)/3'
_refine_ls_weighting_scheme calc
_refine_ls_wR_factor_gt 0.0879
_refine_ls_wR_factor_ref 0.0946
_reflns_number_gt 6236
_reflns_number_total 7975
_reflns_threshold_expression >2sigma(I)
_cod_data_source_file c2dt30666b.txt
_cod_data_source_block compound11
_cod_depositor_comments
;
The following automatic conversions were performed:

'_symmetry_cell_setting' value 'Monoclinic' changed to 'monoclinic'
according to
/usr/data/users/saulius/automatic-downloads/retrospective/RSC/lib/dictionaries/cif_core.dic
dictionary named 'cif_core.dic' version 2.4.2 from 2011-04-26.

Automatic conversion script
Id: cif_fix_values 2281 2013-09-26 08:29:07Z andrius 
;
_cod_original_sg_symbol_H-M 'P 21/c'
_cod_database_code 7030266

loop_
_symmetry_equiv_pos_as_xyz
'x, y, z'
'-x, y+1/2, -z+1/2'
'-x, -y, -z'
'x, -y-1/2, z-1/2'

loop_
_atom_site_label
_atom_site_type_symbol
_atom_site_fract_x
_atom_site_fract_y
_atom_site_fract_z
_atom_site_U_iso_or_equiv
_atom_site_adp_type
_atom_site_occupancy
_atom_site_symmetry_multiplicity
_atom_site_calc_flag
_atom_site_refinement_flags
_atom_site_disorder_assembly
_atom_site_disorder_group
S1 S 0.205352(18) 0.35319(4) 0.08051(2) 0.01674(8) Uani 1 1 d . . .
P1 P 0.317770(18) 0.57537(4) 0.04076(2) 0.01476(8) Uani 1 1 d . . .
N1 N 0.04348(6) 0.25339(13) 0.12260(6) 0.0157(2) Uani 1 1 d . . .
N2 N -0.01711(6) 0.20152(13) -0.00624(6) 0.0144(2) Uani 1 1 d . . .
B1 B 0.05010(8) 0.26615(18) 0.04702(9) 0.0153(3) Uani 1 1 d . . .
C1 C -0.02645(7) 0.18698(16) 0.11458(8) 0.0158(3) Uani 1 1 d . . .
C2 C -0.06320(7) 0.15456(15) 0.03582(8) 0.0159(3) Uani 1 1 d . . .
C3 C -0.13310(7) 0.08229(16) 0.01154(8) 0.0180(3) Uani 1 1 d . . .
H3 H -0.1576 0.0583 -0.0414 0.022 Uiso 1 1 calc R . .
C4 C -0.16610(8) 0.04602(17) 0.06762(8) 0.0204(3) Uani 1 1 d . . .
H4 H -0.2135 -0.0046 0.0525 0.025 Uiso 1 1 calc R . .
C5 C -0.13090(8) 0.08260(17) 0.14503(8) 0.0208(3) Uani 1 1 d . . .
H5 H -0.1552 0.0594 0.1817 0.025 Uiso 1 1 calc R . .
C6 C -0.06009(8) 0.15317(17) 0.16980(8) 0.0191(3) Uani 1 1 d . . .
H6 H -0.0358 0.1772 0.2228 0.023 Uiso 1 1 calc R . .
C7 C 0.09633(8) 0.28634(17) 0.19997(8) 0.0191(3) Uani 1 1 d . . .
H7A H 0.0700 0.3432 0.2309 0.023 Uiso 1 1 calc R . .
H7B H 0.1362 0.3579 0.1951 0.023 Uiso 1 1 calc R . .
C8 C 0.13164(9) 0.13436(19) 0.24254(9) 0.0265(3) Uani 1 1 d . . .
H8A H 0.0925 0.0631 0.2478 0.040 Uiso 1 1 calc R . .
H8B H 0.1656 0.1625 0.2939 0.040 Uiso 1 1 calc R . .
H8C H 0.1595 0.0796 0.2132 0.040 Uiso 1 1 calc R . .
C9 C -0.03960(7) 0.17565(16) -0.08956(8) 0.0162(3) Uani 1 1 d . . .
H9A H -0.0617 0.0673 -0.1016 0.019 Uiso 1 1 calc R . .
H9B H 0.0051 0.1796 -0.1061 0.019 Uiso 1 1 calc R . .
C10 C -0.09580(8) 0.29966(17) -0.13520(8) 0.0196(3) Uani 1 1 d . . .
H10A H -0.1383 0.3029 -0.1160 0.029 Uiso 1 1 calc R . .
H10B H -0.1131 0.2703 -0.1900 0.029 Uiso 1 1 calc R . .
H10C H -0.0721 0.4054 -0.1289 0.029 Uiso 1 1 calc R . .
C11 C 0.11320(7) 0.34858(15) 0.02306(8) 0.0154(3) Uani 1 1 d . . .
C12 C 0.10350(7) 0.43986(17) -0.04245(8) 0.0185(3) Uani 1 1 d . . .
H12 H 0.0567 0.4514 -0.0820 0.022 Uiso 1 1 calc R . .
C13 C 0.16918(7) 0.51447(17) -0.04551(8) 0.0185(3) Uani 1 1 d . . .
H13 H 0.1712 0.5820 -0.0866 0.022 Uiso 1 1 calc R . .
C14 C 0.23005(7) 0.47819(15) 0.01791(8) 0.0156(2) Uani 1 1 d . . .
C15 C 0.31987(7) 0.73972(16) 0.10500(8) 0.0166(3) Uani 1 1 d . . .
C16 C 0.29980(7) 0.71030(17) 0.17096(8) 0.0193(3) Uani 1 1 d . . .
H16 H 0.2885 0.6043 0.1827 0.023 Uiso 1 1 calc R . .
C17 C 0.29647(8) 0.83661(18) 0.21919(9) 0.0227(3) Uani 1 1 d . . .
H17 H 0.2826 0.8170 0.2638 0.027 Uiso 1 1 calc R . .
C18 C 0.31340(8) 0.99140(18) 0.20245(9) 0.0242(3) Uani 1 1 d . . .
H18 H 0.3101 1.0779 0.2350 0.029 Uiso 1 1 calc R . .
C19 C 0.33506(8) 1.01962(17) 0.13822(9) 0.0235(3) Uani 1 1 d . . .
H19 H 0.3478 1.1254 0.1279 0.028 Uiso 1 1 calc R . .
C20 C 0.33840(7) 0.89575(16) 0.08867(8) 0.0194(3) Uani 1 1 d . . .
H20 H 0.3530 0.9162 0.0445 0.023 Uiso 1 1 calc R . .
C21 C 0.39376(7) 0.43994(16) 0.08483(8) 0.0169(3) Uani 1 1 d . . .
C22 C 0.44090(8) 0.46096(18) 0.16053(8) 0.0208(3) Uani 1 1 d . . .
H22 H 0.4307 0.5416 0.1924 0.025 Uiso 1 1 calc R . .
C23 C 0.50310(8) 0.36237(19) 0.18889(9) 0.0252(3) Uani 1 1 d . . .
H23 H 0.5359 0.3770 0.2402 0.030 Uiso 1 1 calc R . .
C24 C 0.51753(8) 0.24349(19) 0.14311(9) 0.0257(3) Uani 1 1 d . . .
H24 H 0.5606 0.1782 0.1626 0.031 Uiso 1 1 calc R . .
C25 C 0.46915(9) 0.21935(19) 0.06868(9) 0.0265(3) Uani 1 1 d . . .
H25 H 0.4783 0.1356 0.0378 0.032 Uiso 1 1 calc R . .
C26 C 0.40726(8) 0.31760(18) 0.03935(9) 0.0231(3) Uani 1 1 d . . .
H26 H 0.3742 0.3014 -0.0117 0.028 Uiso 1 1 calc R . .
C27 C 0.32688(8) 0.64590(18) -0.04821(8) 0.0210(3) Uani 1 1 d . . .
H27A H 0.3207 0.5559 -0.0842 0.031 Uiso 1 1 calc R . .
H27B H 0.3763 0.6936 -0.0382 0.031 Uiso 1 1 calc R . .
H27C H 0.2886 0.7268 -0.0709 0.031 Uiso 1 1 calc R . .
S2 S 0.32313(2) 0.39366(4) 0.34701(2) 0.02205(9) Uani 1 1 d . . .
O1 O 0.30064(6) 0.23682(14) 0.36430(6) 0.0298(3) Uani 1 1 d . A .
O2 O 0.38354(7) 0.36585(15) 0.30475(7) 0.0295(3) Uani 0.9235(18) 1 d P A 1
O3 O 0.26628(7) 0.48208(18) 0.28955(8) 0.0393(4) Uani 0.9235(18) 1 d P A 1
O4 O 0.36101(8) 0.48471(14) 0.41653(7) 0.0332(3) Uani 0.9235(18) 1 d P A 1
O2B O 0.4159(7) 0.3857(14) 0.3838(7) 0.015(3) Uiso 0.0765(18) 1 d P A 2
O3B O 0.3205(8) 0.3680(17) 0.2569(8) 0.025(3) Uiso 0.0765(18) 1 d P A 2
O4B O 0.3046(8) 0.5374(18) 0.3577(9) 0.030(4) Uiso 0.0765(18) 1 d P A 2
C28 C 0.44830(11) 0.2747(3) 0.35085(14) 0.0495(5) Uani 1 1 d . . .
H28A H 0.4831 0.2619 0.3218 0.074 Uiso 0.9235(18) 1 calc PR A 1
H28B H 0.4323 0.1689 0.3626 0.074 Uiso 0.9235(18) 1 calc PR A 1
H28C H 0.4731 0.3321 0.3991 0.074 Uiso 0.9235(18) 1 calc PR A 1
H28D H 0.5025 0.2778 0.3758 0.074 Uiso 0.0765(18) 1 calc PR A 2
H28E H 0.4362 0.2984 0.2957 0.074 Uiso 0.0765(18) 1 calc PR A 2
H28F H 0.4296 0.1678 0.3572 0.074 Uiso 0.0765(18) 1 calc PR A 2

loop_
_atom_site_aniso_label
_atom_site_aniso_U_11
_atom_site_aniso_U_22
_atom_site_aniso_U_33
_atom_site_aniso_U_23
_atom_site_aniso_U_13
_atom_site_aniso_U_12
S1 0.01364(15) 0.01687(16) 0.01829(16) 0.00348(12) 0.00327(12) -0.00134(12)
P1 0.01315(15) 0.01455(16) 0.01660(17) 0.00032(12) 0.00488(13) -0.00136(12)
N1 0.0143(5) 0.0157(5) 0.0164(5) -0.0010(4) 0.0039(4) -0.0012(4)
N2 0.0140(5) 0.0139(5) 0.0155(5) -0.0003(4) 0.0048(4) -0.0007(4)
B1 0.0148(6) 0.0128(6) 0.0182(7) 0.0005(5) 0.0050(6) 0.0006(5)
C1 0.0143(6) 0.0143(6) 0.0184(6) 0.0016(5) 0.0049(5) 0.0007(5)
C2 0.0161(6) 0.0133(6) 0.0188(6) 0.0019(5) 0.0065(5) 0.0017(5)
C3 0.0157(6) 0.0159(6) 0.0202(7) 0.0007(5) 0.0029(5) -0.0004(5)
C4 0.0145(6) 0.0200(7) 0.0261(7) 0.0049(6) 0.0057(5) -0.0007(5)
C5 0.0186(6) 0.0224(7) 0.0234(7) 0.0061(6) 0.0098(6) 0.0013(5)
C6 0.0191(6) 0.0207(7) 0.0175(7) 0.0023(5) 0.0059(5) 0.0017(5)
C7 0.0182(6) 0.0208(7) 0.0163(6) -0.0024(5) 0.0029(5) -0.0031(5)
C8 0.0229(7) 0.0267(8) 0.0240(8) 0.0038(6) -0.0004(6) -0.0022(6)
C9 0.0163(6) 0.0160(6) 0.0163(6) -0.0020(5) 0.0052(5) -0.0006(5)
C10 0.0183(6) 0.0202(6) 0.0186(7) 0.0022(5) 0.0035(5) 0.0011(5)
C11 0.0141(6) 0.0140(6) 0.0170(6) -0.0008(5) 0.0037(5) 0.0002(5)
C12 0.0152(6) 0.0193(6) 0.0189(7) 0.0009(5) 0.0027(5) -0.0008(5)
C13 0.0177(6) 0.0196(6) 0.0174(6) 0.0023(5) 0.0044(5) -0.0014(5)
C14 0.0144(6) 0.0143(6) 0.0181(6) 0.0005(5) 0.0052(5) -0.0012(5)
C15 0.0128(6) 0.0163(6) 0.0191(7) -0.0006(5) 0.0031(5) 0.0005(5)
C16 0.0167(6) 0.0199(7) 0.0208(7) -0.0010(5) 0.0056(5) -0.0024(5)
C17 0.0180(7) 0.0275(8) 0.0220(7) -0.0048(6) 0.0057(6) -0.0007(6)
C18 0.0181(7) 0.0230(7) 0.0284(8) -0.0082(6) 0.0034(6) 0.0020(6)
C19 0.0187(7) 0.0162(6) 0.0318(8) -0.0007(6) 0.0028(6) 0.0008(5)
C20 0.0151(6) 0.0179(6) 0.0232(7) 0.0013(5) 0.0035(5) 0.0002(5)
C21 0.0138(6) 0.0159(6) 0.0211(7) 0.0018(5) 0.0059(5) -0.0010(5)
C22 0.0188(6) 0.0212(7) 0.0215(7) -0.0018(6) 0.0054(6) -0.0012(5)
C23 0.0190(7) 0.0272(8) 0.0252(8) 0.0002(6) 0.0014(6) 0.0002(6)
C24 0.0181(7) 0.0247(7) 0.0328(8) 0.0039(6) 0.0061(6) 0.0043(6)
C25 0.0270(8) 0.0232(7) 0.0293(8) -0.0026(6) 0.0089(6) 0.0064(6)
C26 0.0225(7) 0.0231(7) 0.0217(7) -0.0018(6) 0.0043(6) 0.0032(6)
C27 0.0228(7) 0.0217(7) 0.0202(7) 0.0027(5) 0.0095(6) -0.0019(5)
S2 0.02017(17) 0.02396(18) 0.02285(18) 0.00400(14) 0.00815(14) 0.00119(13)
O1 0.0273(6) 0.0320(6) 0.0273(6) 0.0054(5) 0.0049(5) -0.0106(5)
O2 0.0310(7) 0.0303(6) 0.0349(7) 0.0013(5) 0.0210(6) 0.0049(5)
O3 0.0286(7) 0.0560(9) 0.0366(8) 0.0244(7) 0.0150(6) 0.0150(6)
O4 0.0506(8) 0.0224(6) 0.0281(7) -0.0053(5) 0.0148(6) 0.0004(6)
C28 0.0369(10) 0.0500(12) 0.0733(15) 0.0080(11) 0.0339(10) 0.0163(9)

loop_
_atom_type_symbol
_atom_type_description
_atom_type_scat_dispersion_real
_atom_type_scat_dispersion_imag
_atom_type_scat_source
C C 0.0033 0.0016 'International Tables Vol C Tables 4.2.6.8 and 6.1.1.4'
H H 0.0000 0.0000 'International Tables Vol C Tables 4.2.6.8 and 6.1.1.4'
B B 0.0013 0.0007 'International Tables Vol C Tables 4.2.6.8 and 6.1.1.4'
N N 0.0061 0.0033 'International Tables Vol C Tables 4.2.6.8 and 6.1.1.4'
O O 0.0106 0.0060 'International Tables Vol C Tables 4.2.6.8 and 6.1.1.4'
P P 0.1023 0.0942 'International Tables Vol C Tables 4.2.6.8 and 6.1.1.4'
S S 0.1246 0.1234 'International Tables Vol C Tables 4.2.6.8 and 6.1.1.4'

loop_
_geom_angle_atom_site_label_1
_geom_angle_atom_site_label_2
_geom_angle_atom_site_label_3
_geom_angle
C11 S1 C14 92.86(6)
C14 P1 C27 107.26(7)
C14 P1 C15 108.75(6)
C27 P1 C15 110.85(7)
C14 P1 C21 111.83(6)
C27 P1 C21 108.19(7)
C15 P1 C21 109.95(6)
C1 N1 B1 107.83(11)
C1 N1 C7 120.04(11)
B1 N1 C7 131.99(11)
C2 N2 B1 107.99(11)
C2 N2 C9 120.80(11)
B1 N2 C9 131.16(11)
N1 B1 N2 106.85(11)
N1 B1 C11 128.30(12)
N2 B1 C11 124.60(12)
C6 C1 N1 130.43(12)
C6 C1 C2 120.94(12)
N1 C1 C2 108.64(11)
C3 C2 N2 130.45(13)
C3 C2 C1 120.85(12)
N2 C2 C1 108.67(11)
C2 C3 C4 117.88(13)
C2 C3 H3 121.1
C4 C3 H3 121.1
C5 C4 C3 121.30(13)
C5 C4 H4 119.4
C3 C4 H4 119.4
C4 C5 C6 120.94(13)
C4 C5 H5 119.5
C6 C5 H5 119.5
C1 C6 C5 118.04(13)
C1 C6 H6 121.0
C5 C6 H6 121.0
N1 C7 C8 112.66(11)
N1 C7 H7A 109.1
C8 C7 H7A 109.1
N1 C7 H7B 109.1
C8 C7 H7B 109.1
H7A C7 H7B 107.8
C7 C8 H8A 109.5
C7 C8 H8B 109.5
H8A C8 H8B 109.5
C7 C8 H8C 109.5
H8A C8 H8C 109.5
H8B C8 H8C 109.5
N2 C9 C10 112.73(11)
N2 C9 H9A 109.0
C10 C9 H9A 109.0
N2 C9 H9B 109.0
C10 C9 H9B 109.0
H9A C9 H9B 107.8
C9 C10 H10A 109.5
C9 C10 H10B 109.5
H10A C10 H10B 109.5
C9 C10 H10C 109.5
H10A C10 H10C 109.5
H10B C10 H10C 109.5
C12 C11 B1 126.06(12)
C12 C11 S1 109.82(10)
B1 C11 S1 123.86(10)
C11 C12 C13 114.09(12)
C11 C12 H12 123.0
C13 C12 H12 123.0
C14 C13 C12 112.26(12)
C14 C13 H13 123.9
C12 C13 H13 123.9
C13 C14 S1 110.96(10)
C13 C14 P1 124.25(10)
S1 C14 P1 123.86(8)
C16 C15 C20 120.17(13)
C16 C15 P1 118.41(10)
C20 C15 P1 121.37(11)
C17 C16 C15 119.76(13)
C17 C16 H16 120.1
C15 C16 H16 120.1
C18 C17 C16 120.21(14)
C18 C17 H17 119.9
C16 C17 H17 119.9
C19 C18 C17 119.93(14)
C19 C18 H18 120.0
C17 C18 H18 120.0
C18 C19 C20 121.10(14)
C18 C19 H19 119.5
C20 C19 H19 119.5
C19 C20 C15 118.80(14)
C19 C20 H20 120.6
C15 C20 H20 120.6
C26 C21 C22 120.19(13)
C26 C21 P1 117.90(10)
C22 C21 P1 121.80(11)
C23 C22 C21 119.20(13)
C23 C22 H22 120.4
C21 C22 H22 120.4
C24 C23 C22 120.59(14)
C24 C23 H23 119.7
C22 C23 H23 119.7
C23 C24 C25 120.07(14)
C23 C24 H24 120.0
C25 C24 H24 120.0
C24 C25 C26 119.99(14)
C24 C25 H25 120.0
C26 C25 H25 120.0
C25 C26 C21 119.90(14)
C25 C26 H26 120.0
C21 C26 H26 120.0
P1 C27 H27A 109.5
P1 C27 H27B 109.5
H27A C27 H27B 109.5
P1 C27 H27C 109.5
H27A C27 H27C 109.5
H27B C27 H27C 109.5
O4B S2 O3 57.0(7)
O4B S2 O1 134.3(7)
O3 S2 O1 114.80(8)
O4B S2 O4 57.4(7)
O3 S2 O4 114.24(9)
O1 S2 O4 112.24(7)
O4B S2 O2 119.1(7)
O3 S2 O2 101.90(7)
O1 S2 O2 106.59(7)
O4 S2 O2 105.76(7)
O4B S2 O3B 110.7(8)
O3 S2 O3B 64.2(5)
O1 S2 O3B 100.8(5)
O4 S2 O3B 142.1(5)
O2 S2 O3B 44.6(5)
O4B S2 O2B 106.3(8)
O3 S2 O2B 139.1(4)
O1 S2 O2B 103.0(4)
O4 S2 O2B 60.8(4)
O2 S2 O2B 50.2(4)
O3B S2 O2B 94.8(6)
C28 O2 S2 113.52(11)
C28 O2B S2 114.8(8)
O2B C28 O2 58.9(5)
O2B C28 H28A 143.1
O2 C28 H28A 109.5
O2B C28 H28B 107.4
O2 C28 H28B 109.5
H28A C28 H28B 109.5
O2B C28 H28C 54.5
O2 C28 H28C 109.5
H28A C28 H28C 109.5
H28B C28 H28C 109.5
O2B C28 H28D 109.5
O2 C28 H28D 144.6
H28A C28 H28D 57.7
H28B C28 H28D 105.9
H28C C28 H28D 56.3
O2B C28 H28E 109.5
O2 C28 H28E 55.2
H28A C28 H28E 55.6
H28B C28 H28E 115.0
H28C C28 H28E 135.5
H28D C28 H28E 109.5
O2B C28 H28F 109.5
O2 C28 H28F 105.9
H28A C28 H28F 107.4
H28B C28 H28F 5.6
H28C C28 H28F 115.0
H28D C28 H28F 109.5
H28E C28 H28F 109.5

loop_
_geom_bond_atom_site_label_1
_geom_bond_atom_site_label_2
_geom_bond_distance
S1 C11 1.7225(13)
S1 C14 1.7229(14)
P1 C14 1.7746(13)
P1 C27 1.7918(14)
P1 C15 1.7974(14)
P1 C21 1.8021(14)
N1 C1 1.4009(17)
N1 B1 1.4329(19)
N1 C7 1.4699(17)
N2 C2 1.3963(17)
N2 B1 1.4342(18)
N2 C9 1.4592(17)
B1 C11 1.562(2)
C1 C6 1.3889(19)
C1 C2 1.4077(19)
C2 C3 1.3916(18)
C3 C4 1.399(2)
C3 H3 0.9500
C4 C5 1.389(2)
C4 H4 0.9500
C5 C6 1.400(2)
C5 H5 0.9500
C6 H6 0.9500
C7 C8 1.524(2)
C7 H7A 0.9900
C7 H7B 0.9900
C8 H8A 0.9800
C8 H8B 0.9800
C8 H8C 0.9800
C9 C10 1.5243(19)
C9 H9A 0.9900
C9 H9B 0.9900
C10 H10A 0.9800
C10 H10B 0.9800
C10 H10C 0.9800
C11 C12 1.3808(19)
C12 C13 1.4104(19)
C12 H12 0.9500
C13 C14 1.3781(18)
C13 H13 0.9500
C15 C16 1.401(2)
C15 C20 1.4051(19)
C16 C17 1.389(2)
C16 H16 0.9500
C17 C18 1.388(2)
C17 H17 0.9500
C18 C19 1.386(2)
C18 H18 0.9500
C19 C20 1.389(2)
C19 H19 0.9500
C20 H20 0.9500
C21 C26 1.392(2)
C21 C22 1.3936(19)
C22 C23 1.393(2)
C22 H22 0.9500
C23 C24 1.382(2)
C23 H23 0.9500
C24 C25 1.387(2)
C24 H24 0.9500
C25 C26 1.388(2)
C25 H25 0.9500
C26 H26 0.9500
C27 H27A 0.9800
C27 H27B 0.9800
C27 H27C 0.9800
S2 O4B 1.282(15)
S2 O3 1.4401(13)
S2 O1 1.4424(11)
S2 O4 1.4544(13)
S2 O2 1.5950(12)
S2 O3B 1.647(14)
S2 O2B 1.668(12)
O2 C28 1.457(2)
O2B C28 1.357(12)
C28 H28A 0.9800
C28 H28B 0.9800
C28 H28C 0.9800
C28 H28D 0.9800
C28 H28E 0.9800
C28 H28F 0.9800

loop_
_geom_torsion_atom_site_label_1
_geom_torsion_atom_site_label_2
_geom_torsion_atom_site_label_3
_geom_torsion_atom_site_label_4
_geom_torsion
C1 N1 B1 N2 -1.49(14)
C7 N1 B1 N2 174.01(12)
C1 N1 B1 C11 172.89(13)
C7 N1 B1 C11 -11.6(2)
C2 N2 B1 N1 1.17(14)
C9 N2 B1 N1 -176.28(12)
C2 N2 B1 C11 -173.47(12)
C9 N2 B1 C11 9.1(2)
B1 N1 C1 C6 -178.69(14)
C7 N1 C1 C6 5.2(2)
B1 N1 C1 C2 1.26(14)
C7 N1 C1 C2 -174.88(11)
B1 N2 C2 C3 -178.35(14)
C9 N2 C2 C3 -0.6(2)
B1 N2 C2 C1 -0.41(14)
C9 N2 C2 C1 177.35(11)
C6 C1 C2 C3 -2.4(2)
N1 C1 C2 C3 177.64(12)
C6 C1 C2 N2 179.43(12)
N1 C1 C2 N2 -0.53(15)
N2 C2 C3 C4 178.97(13)
C1 C2 C3 C4 1.24(19)
C2 C3 C4 C5 0.8(2)
C3 C4 C5 C6 -1.8(2)
N1 C1 C6 C5 -178.64(13)
C2 C1 C6 C5 1.4(2)
C4 C5 C6 C1 0.7(2)
C1 N1 C7 C8 73.69(16)
B1 N1 C7 C8 -101.36(17)
C2 N2 C9 C10 78.51(15)
B1 N2 C9 C10 -104.31(16)
N1 B1 C11 C12 -139.91(15)
N2 B1 C11 C12 33.6(2)
N1 B1 C11 S1 33.7(2)
N2 B1 C11 S1 -152.80(11)
C14 S1 C11 C12 0.76(11)
C14 S1 C11 B1 -173.78(12)
B1 C11 C12 C13 173.37(13)
S1 C11 C12 C13 -1.02(16)
C11 C12 C13 C14 0.80(18)
C12 C13 C14 S1 -0.20(15)
C12 C13 C14 P1 -169.49(10)
C11 S1 C14 C13 -0.32(11)
C11 S1 C14 P1 169.02(9)
C27 P1 C14 C13 -27.28(14)
C15 P1 C14 C13 92.66(13)
C21 P1 C14 C13 -145.74(12)
C27 P1 C14 S1 164.79(9)
C15 P1 C14 S1 -75.28(10)
C21 P1 C14 S1 46.33(11)
C14 P1 C15 C16 50.70(12)
C27 P1 C15 C16 168.38(10)
C21 P1 C15 C16 -72.04(12)
C14 P1 C15 C20 -126.95(11)
C27 P1 C15 C20 -9.27(13)
C21 P1 C15 C20 110.31(11)
C20 C15 C16 C17 1.6(2)
P1 C15 C16 C17 -176.09(10)
C15 C16 C17 C18 -0.4(2)
C16 C17 C18 C19 -1.2(2)
C17 C18 C19 C20 1.7(2)
C18 C19 C20 C15 -0.5(2)
C16 C15 C20 C19 -1.2(2)
P1 C15 C20 C19 176.44(10)
C14 P1 C21 C26 67.93(13)
C27 P1 C21 C26 -49.97(13)
C15 P1 C21 C26 -171.16(11)
C14 P1 C21 C22 -115.91(12)
C27 P1 C21 C22 126.18(12)
C15 P1 C21 C22 5.00(14)
C26 C21 C22 C23 2.5(2)
P1 C21 C22 C23 -173.54(11)
C21 C22 C23 C24 -0.9(2)
C22 C23 C24 C25 -1.2(2)
C23 C24 C25 C26 1.8(2)
C24 C25 C26 C21 -0.2(2)
C22 C21 C26 C25 -2.0(2)
P1 C21 C26 C25 174.24(12)
O4B S2 O2 C28 122.2(8)
O3 S2 O2 C28 -179.14(14)
O1 S2 O2 C28 -58.47(14)
O4 S2 O2 C28 61.16(14)
O3B S2 O2 C28 -147.1(7)
O2B S2 O2 C28 34.8(5)
O4B S2 O2B C28 -152.7(10)
O3 S2 O2B C28 -94.6(9)
O1 S2 O2B C28 62.7(8)
O4 S2 O2B C28 171.2(10)
O2 S2 O2B C28 -38.2(5)
O3B S2 O2B C28 -39.5(9)
S2 O2B C28 O2 37.4(5)
S2 O2 C28 O2B -39.0(6)
